data_4072767
loop_
_publ_author_name
'Walter, Marc D.'
'Berg, David J.'
'Andersen, Richard A.'

_publ_section_title
;
 Coordination of 1,4-Diazabutadiene Ligands to
 Decamethylytterbocene:&#x00A0; Additional Examples of Spin Coupling in
 Ytterbocene Complexes
;
_journal_issue 9
_journal_name_full Organometallics
_journal_page_first 2296
_journal_paper_doi 10.1021/om0610142
_journal_volume 26
_journal_year 2007
_chemical_formula_moiety 'C36 H46 N2 Yb'
_chemical_formula_sum 'C36 H46 N2 Yb'
_chemical_formula_weight 679.79
_chemical_name_systematic
;
 ?
;
_space_group_IT_number 14
_symmetry_cell_setting monoclinic
_symmetry_space_group_name_Hall '-P 2ybc'
_symmetry_space_group_name_H-M 'P 1 21/c 1'
_atom_sites_solution_hydrogens geom
_atom_sites_solution_primary direct
_atom_sites_solution_secondary difmap
_audit_creation_method SHELXL-97
_cell_angle_alpha 90.00
_cell_angle_beta 104.4130(10)
_cell_angle_gamma 90.00
_cell_formula_units_Z 4
_cell_length_a 11.4165(6)
_cell_length_b 14.0703(8)
_cell_length_c 19.8779(11)
_cell_measurement_reflns_used 6184
_cell_measurement_temperature 134(2)
_cell_measurement_theta_max 24.7
_cell_measurement_theta_min 2.2
_cell_volume 3092.6(3)
_computing_cell_refinement 'Bruker SAINT V.6.40'
_computing_data_collection 'Bruker SMART V.5.0.54D'
_computing_data_reduction 'Bruker SAINT V.6.40'
_computing_structure_refinement 'SHELXL-97 (Sheldrick, 1997)'
_computing_structure_solution 'SHELXS-97 (Sheldrick, 1997)'
_diffrn_ambient_temperature 134(2)
_diffrn_measured_fraction_theta_full 0.960
_diffrn_measured_fraction_theta_max 0.960
_diffrn_measurement_device_type 'Bruker SMART CCD 1k'
_diffrn_measurement_method \w-scan
_diffrn_radiation_monochromator graphite
_diffrn_radiation_source 'fine-focus sealed tube'
_diffrn_radiation_type MoK\a
_diffrn_radiation_wavelength 0.71069
_diffrn_reflns_av_R_equivalents 0.0491
_diffrn_reflns_av_sigmaI/netI 0.0587
_diffrn_reflns_limit_h_max 13
_diffrn_reflns_limit_h_min -13
_diffrn_reflns_limit_k_max 14
_diffrn_reflns_limit_k_min -16
_diffrn_reflns_limit_l_max 19
_diffrn_reflns_limit_l_min -22
_diffrn_reflns_number 13484
_diffrn_reflns_theta_full 24.75
_diffrn_reflns_theta_max 24.75
_diffrn_reflns_theta_min 2.12
_exptl_absorpt_coefficient_mu 3.050
_exptl_absorpt_correction_T_max 0.7709
_exptl_absorpt_correction_T_min 0.3903
_exptl_absorpt_correction_type multi-scan
_exptl_absorpt_process_details 'Blessing, 1995'
_exptl_crystal_colour 'dark green'
_exptl_crystal_density_diffrn 1.460
_exptl_crystal_density_method 'not measured'
_exptl_crystal_description block
_exptl_crystal_F_000 1384
_exptl_crystal_size_max 0.38
_exptl_crystal_size_mid 0.11
_exptl_crystal_size_min 0.09
_refine_diff_density_max 2.013
_refine_diff_density_min -4.890
_refine_diff_density_rms 0.190
_refine_ls_extinction_method none
_refine_ls_goodness_of_fit_ref 1.000
_refine_ls_hydrogen_treatment constr
_refine_ls_matrix_type full
_refine_ls_number_parameters 364
_refine_ls_number_reflns 5092
_refine_ls_number_restraints 0
_refine_ls_restrained_S_all 1.000
_refine_ls_R_factor_all 0.0607
_refine_ls_R_factor_gt 0.0467
_refine_ls_shift/su_max 0.000
_refine_ls_shift/su_mean 0.000
_refine_ls_structure_factor_coef Fsqd
_refine_ls_weighting_details 'calc w=1/[\s^2^(Fo^2^)+(0.0829P)^2^+0.0000P] where P=(Fo^2^+2Fc^2^)/3'
_refine_ls_weighting_scheme calc
_refine_ls_wR_factor_gt 0.1121
_refine_ls_wR_factor_ref 0.1201
_reflns_number_gt 4045
_reflns_number_total 5092
_reflns_threshold_expression >2sigma(I)
_cod_data_source_file om0610142si20061104_080749.cif
_cod_data_source_block ybtolyl
_cod_original_sg_symbol_H-M P21/c
_cod_database_code 4072767

loop_
_symmetry_equiv_pos_as_xyz
'x, y, z'
'-x, y+1/2, -z+1/2'
'-x, -y, -z'
'x, -y-1/2, z-1/2'

loop_
_atom_site_label
_atom_site_type_symbol
_atom_site_fract_x
_atom_site_fract_y
_atom_site_fract_z
_atom_site_U_iso_or_equiv
_atom_site_adp_type
_atom_site_occupancy
_atom_site_symmetry_multiplicity
_atom_site_calc_flag
_atom_site_refinement_flags
Yb1 Yb 0.19648(2) 0.330681(17) 0.199307(12) 0.01475(13) Uani 1 1 d .
N1 N 0.2470(5) 0.2129(4) 0.2868(2) 0.0185(11) Uani 1 1 d .
N2 N 0.0682(5) 0.2014(4) 0.1609(3) 0.0218(12) Uani 1 1 d .
C22 C 0.5036(6) 0.2234(6) 0.4822(3) 0.0354(19) Uani 1 1 d .
C3 C 0.1396(6) 0.5123(4) 0.2160(3) 0.0203(14) Uani 1 1 d .
C27 C 0.3344(5) 0.2120(4) 0.3505(3) 0.0189(14) Uani 1 1 d .
C7 C 0.3103(5) 0.3959(4) 0.1090(3) 0.0186(14) Uani 1 1 d .
C9 C 0.3306(5) 0.2369(4) 0.1318(3) 0.0192(14) Uani 1 1 d .
C4 C 0.0306(6) 0.4689(4) 0.1786(3) 0.0195(14) Uani 1 1 d .
C10 C 0.4130(5) 0.2856(5) 0.1867(3) 0.0196(14) Uani 1 1 d .
C30 C -0.0134(6) 0.1847(4) 0.0962(3) 0.0210(14) Uani 1 1 d .
C14 C -0.0432(6) 0.5012(5) 0.1078(3) 0.0272(15) Uani 1 1 d .
H14A H -0.0579 0.5697 0.1089 0.041 Uiso 1 1 calc R
H14B H -0.1206 0.4674 0.0962 0.041 Uiso 1 1 calc R
H14C H 0.0014 0.4874 0.0727 0.041 Uiso 1 1 calc R
C6 C 0.4004(5) 0.3843(4) 0.1727(3) 0.0171(13) Uani 1 1 d .
C2 C 0.1690(6) 0.4735(4) 0.2836(3) 0.0223(15) Uani 1 1 d .
C11 C 0.0715(6) 0.3485(5) 0.3510(3) 0.0257(15) Uani 1 1 d .
H11A H 0.1470 0.3535 0.3874 0.039 Uiso 1 1 calc R
H11B H 0.0552 0.2815 0.3385 0.039 Uiso 1 1 calc R
H11C H 0.0048 0.3746 0.3682 0.039 Uiso 1 1 calc R
C28 C 0.1708(6) 0.1389(5) 0.2712(3) 0.0254(15) Uani 1 1 d .
H28 H 0.1779 0.0886 0.3038 0.030 Uiso 1 1 calc R
C15 C -0.1218(6) 0.3470(5) 0.2086(4) 0.0283(16) Uani 1 1 d .
H15A H -0.1078 0.2831 0.2284 0.042 Uiso 1 1 calc R
H15B H -0.1556 0.3424 0.1583 0.042 Uiso 1 1 calc R
H15C H -0.1788 0.3809 0.2296 0.042 Uiso 1 1 calc R
C1 C 0.0830(5) 0.4035(4) 0.2880(3) 0.0186(14) Uani 1 1 d .
C31 C -0.0444(6) 0.0938(5) 0.0688(3) 0.0302(17) Uani 1 1 d .
H31 H -0.0118 0.0395 0.0954 0.036 Uiso 1 1 calc R
C8 C 0.2696(6) 0.3045(5) 0.0846(3) 0.0221(14) Uani 1 1 d .
C5 C -0.0044(6) 0.4002(4) 0.2229(3) 0.0195(14) Uani 1 1 d .
C13 C 0.1937(6) 0.6015(5) 0.1957(3) 0.0319(18) Uani 1 1 d .
H13A H 0.1693 0.6558 0.2199 0.048 Uiso 1 1 calc R
H13B H 0.1651 0.6109 0.1454 0.048 Uiso 1 1 calc R
H13C H 0.2821 0.5962 0.2084 0.048 Uiso 1 1 calc R
C17 C 0.2802(6) 0.4864(4) 0.0669(3) 0.0285(16) Uani 1 1 d .
H17A H 0.3063 0.4803 0.0237 0.043 Uiso 1 1 calc R
H17B H 0.3221 0.5402 0.0939 0.043 Uiso 1 1 calc R
H17C H 0.1927 0.4973 0.0559 0.043 Uiso 1 1 calc R
C19 C 0.3221(7) 0.1292(4) 0.1239(4) 0.0320(17) Uani 1 1 d .
H19A H 0.2457 0.1123 0.0910 0.048 Uiso 1 1 calc R
H19B H 0.3252 0.1002 0.1691 0.048 Uiso 1 1 calc R
H19C H 0.3899 0.1059 0.1065 0.048 Uiso 1 1 calc R
C16 C 0.4810(6) 0.4600(5) 0.2143(4) 0.0303(16) Uani 1 1 d .
H16A H 0.4685 0.4625 0.2613 0.045 Uiso 1 1 calc R
H16B H 0.4610 0.5218 0.1916 0.045 Uiso 1 1 calc R
H16C H 0.5658 0.4447 0.2169 0.045 Uiso 1 1 calc R
C33 C -0.0656(6) 0.2609(5) 0.0547(3) 0.0254(15) Uani 1 1 d .
H33 H -0.0479 0.3237 0.0719 0.031 Uiso 1 1 calc R
C35 C -0.1714(6) 0.1580(5) -0.0374(3) 0.0284(16) Uani 1 1 d .
C29 C 0.0825(6) 0.1329(5) 0.2097(3) 0.0255(15) Uani 1 1 d .
H29 H 0.0306 0.0791 0.2015 0.031 Uiso 1 1 calc R
C36 C -0.2529(7) 0.1443(6) -0.1095(4) 0.0391(19) Uani 1 1 d .
H36A H -0.2449 0.0791 -0.1250 0.059 Uiso 1 1 calc R
H36B H -0.2295 0.1890 -0.1417 0.059 Uiso 1 1 calc R
H36C H -0.3370 0.1561 -0.1085 0.059 Uiso 1 1 calc R
C20 C 0.5099(6) 0.2392(5) 0.2415(3) 0.0318(17) Uani 1 1 d .
H20A H 0.5810 0.2278 0.2233 0.048 Uiso 1 1 calc R
H20B H 0.4800 0.1786 0.2548 0.048 Uiso 1 1 calc R
H20C H 0.5322 0.2809 0.2822 0.048 Uiso 1 1 calc R
C18 C 0.1889(6) 0.2844(5) 0.0133(3) 0.0327(17) Uani 1 1 d .
H18A H 0.2383 0.2788 -0.0203 0.049 Uiso 1 1 calc R
H18B H 0.1309 0.3365 -0.0005 0.049 Uiso 1 1 calc R
H18C H 0.1450 0.2248 0.0145 0.049 Uiso 1 1 calc R
C32 C -0.1214(6) 0.0817(5) 0.0040(3) 0.0325(17) Uani 1 1 d .
H32 H -0.1410 0.0190 -0.0129 0.039 Uiso 1 1 calc R
C26 C 0.3891(6) 0.2976(5) 0.3773(4) 0.0303(16) Uani 1 1 d .
H26 H 0.3720 0.3535 0.3497 0.036 Uiso 1 1 calc R
C25 C 0.4666(7) 0.3034(6) 0.4421(4) 0.0385(19) Uani 1 1 d .
H25 H 0.4957 0.3639 0.4599 0.046 Uiso 1 1 calc R
C24 C 0.3719(6) 0.1309(5) 0.3902(3) 0.0266(15) Uani 1 1 d .
H24 H 0.3401 0.0706 0.3734 0.032 Uiso 1 1 calc R
C12 C 0.2644(6) 0.5165(5) 0.3433(3) 0.0297(16) Uani 1 1 d .
H12A H 0.2729 0.4770 0.3848 0.045 Uiso 1 1 calc R
H12B H 0.2397 0.5807 0.3528 0.045 Uiso 1 1 calc R
H12C H 0.3420 0.5194 0.3306 0.045 Uiso 1 1 calc R
C34 C -0.1416(6) 0.2487(5) -0.0100(3) 0.0293(16) Uani 1 1 d .
H34 H -0.1745 0.3028 -0.0366 0.035 Uiso 1 1 calc R
C23 C 0.4565(7) 0.1377(6) 0.4549(4) 0.0371(19) Uani 1 1 d .
H23 H 0.4820 0.0813 0.4806 0.044 Uiso 1 1 calc R
C21 C 0.5890(7) 0.2286(8) 0.5534(4) 0.059(3) Uani 1 1 d .
H21A H 0.5428 0.2261 0.5888 0.089 Uiso 1 1 calc R
H21B H 0.6346 0.2883 0.5580 0.089 Uiso 1 1 calc R
H21C H 0.6453 0.1749 0.5597 0.089 Uiso 1 1 calc R

loop_
_atom_site_aniso_label
_atom_site_aniso_U_11
_atom_site_aniso_U_22
_atom_site_aniso_U_33
_atom_site_aniso_U_23
_atom_site_aniso_U_13
_atom_site_aniso_U_12
Yb1 0.01862(19) 0.01624(18) 0.01139(18) 0.00069(11) 0.00748(12) -0.00043(11)
N1 0.022(3) 0.022(3) 0.013(3) 0.004(2) 0.007(2) 0.003(2)
N2 0.023(3) 0.029(3) 0.015(3) -0.003(2) 0.007(2) -0.003(2)
C22 0.021(4) 0.072(6) 0.014(4) 0.005(4) 0.006(3) 0.006(4)
C3 0.029(4) 0.011(3) 0.025(3) -0.002(3) 0.014(3) 0.002(3)
C27 0.018(3) 0.026(3) 0.018(3) 0.001(3) 0.015(3) 0.001(3)
C7 0.020(3) 0.024(3) 0.015(3) 0.004(3) 0.011(3) 0.000(3)
C9 0.022(4) 0.022(3) 0.018(3) -0.002(3) 0.013(3) 0.001(3)
C4 0.028(4) 0.018(3) 0.017(3) 0.003(3) 0.012(3) 0.013(3)
C10 0.017(3) 0.028(3) 0.017(3) 0.005(3) 0.011(3) 0.003(3)
C30 0.024(4) 0.023(3) 0.021(3) -0.002(3) 0.015(3) -0.006(3)
C14 0.037(4) 0.027(3) 0.019(3) 0.007(3) 0.010(3) 0.009(3)
C6 0.015(3) 0.022(3) 0.017(3) 0.002(3) 0.009(3) -0.002(3)
C2 0.024(4) 0.027(4) 0.018(3) -0.007(3) 0.008(3) 0.003(3)
C11 0.027(4) 0.035(4) 0.021(4) 0.002(3) 0.016(3) 0.001(3)
C28 0.034(4) 0.022(3) 0.024(4) 0.006(3) 0.013(3) -0.001(3)
C15 0.026(4) 0.037(4) 0.024(4) -0.001(3) 0.011(3) 0.004(3)
C1 0.019(3) 0.026(3) 0.014(3) 0.000(3) 0.010(3) 0.010(3)
C31 0.043(5) 0.022(4) 0.026(4) -0.003(3) 0.009(3) -0.006(3)
C8 0.027(4) 0.035(4) 0.009(3) -0.005(3) 0.013(3) -0.009(3)
C5 0.020(3) 0.024(3) 0.018(3) -0.002(3) 0.010(3) 0.001(3)
C13 0.052(5) 0.017(4) 0.038(4) -0.005(3) 0.030(4) 0.000(3)
C17 0.033(4) 0.029(4) 0.029(4) 0.014(3) 0.017(3) 0.006(3)
C19 0.040(4) 0.019(3) 0.046(5) -0.011(3) 0.028(4) 0.000(3)
C16 0.026(4) 0.032(4) 0.036(4) -0.011(3) 0.013(3) -0.012(3)
C33 0.038(4) 0.022(3) 0.020(3) -0.002(3) 0.015(3) -0.003(3)
C35 0.027(4) 0.042(4) 0.018(4) 0.001(3) 0.011(3) -0.006(3)
C29 0.035(4) 0.020(3) 0.022(4) 0.003(3) 0.009(3) -0.004(3)
C36 0.030(4) 0.061(5) 0.024(4) -0.002(4) 0.002(3) -0.003(4)
C20 0.032(4) 0.046(4) 0.020(4) 0.009(3) 0.010(3) 0.013(3)
C18 0.037(4) 0.049(5) 0.015(3) -0.005(3) 0.012(3) -0.006(4)
C32 0.040(4) 0.031(4) 0.028(4) -0.010(3) 0.012(3) -0.011(3)
C26 0.025(4) 0.038(4) 0.027(4) 0.015(3) 0.003(3) 0.009(3)
C25 0.035(5) 0.056(5) 0.027(4) -0.007(4) 0.013(3) -0.012(4)
C24 0.025(4) 0.034(4) 0.025(4) 0.011(3) 0.014(3) 0.007(3)
C12 0.028(4) 0.030(4) 0.029(4) -0.010(3) 0.003(3) 0.000(3)
C34 0.032(4) 0.032(4) 0.027(4) 0.003(3) 0.013(3) 0.007(3)
C23 0.028(4) 0.056(5) 0.029(4) 0.024(4) 0.012(3) 0.016(4)
C21 0.028(5) 0.129(9) 0.022(4) 0.008(5) 0.006(3) -0.001(5)

loop_
_atom_type_symbol
_atom_type_description
_atom_type_scat_dispersion_real
_atom_type_scat_dispersion_imag
_atom_type_scat_source
C C 0.0033 0.0016 'International Tables Vol C Tables 4.2.6.8 and 6.1.1.4'
H H 0.0000 0.0000 'International Tables Vol C Tables 4.2.6.8 and 6.1.1.4'
N N 0.0061 0.0033 'International Tables Vol C Tables 4.2.6.8 and 6.1.1.4'
Yb Yb -0.3850 5.5486 'International Tables Vol C Tables 4.2.6.8 and 6.1.1.4'

loop_
_geom_angle_atom_site_label_1
_geom_angle_atom_site_label_2
_geom_angle_atom_site_label_3
_geom_angle
N2 Yb1 N1 73.36(18)
N2 Yb1 C6 132.27(18)
N1 Yb1 C6 106.47(18)
N2 Yb1 C10 107.99(19)
N1 Yb1 C10 80.70(18)
C6 Yb1 C10 31.33(19)
N2 Yb1 C9 80.81(18)
N1 Yb1 C9 87.56(18)
C6 Yb1 C9 51.88(18)
C10 Yb1 C9 31.50(19)
N2 Yb1 C7 115.08(18)
N1 Yb1 C7 132.42(18)
C6 Yb1 C7 31.57(18)
C10 Yb1 C7 51.80(19)
C9 Yb1 C7 51.46(19)
N2 Yb1 C5 81.09(18)
N1 Yb1 C5 101.07(18)
C6 Yb1 C5 141.52(19)
C10 Yb1 C5 170.8(2)
C9 Yb1 C5 156.74(19)
C7 Yb1 C5 126.21(19)
N2 Yb1 C1 98.52(19)
N1 Yb1 C1 81.46(17)
C6 Yb1 C1 129.05(19)
C10 Yb1 C1 142.01(19)
C9 Yb1 C1 168.68(19)
C7 Yb1 C1 136.7(2)
C5 Yb1 C1 31.30(18)
N2 Yb1 C8 85.23(18)
N1 Yb1 C8 117.71(19)
C6 Yb1 C8 51.64(19)
C10 Yb1 C8 51.4(2)
C9 Yb1 C8 30.69(19)
C7 Yb1 C8 31.06(18)
C5 Yb1 C8 132.8(2)
C1 Yb1 C8 160.6(2)
N2 Yb1 C4 98.8(2)
N1 Yb1 C4 130.99(17)
C6 Yb1 C4 112.94(18)
C10 Yb1 C4 144.00(19)
C9 Yb1 C4 140.05(18)
C7 Yb1 C4 95.30(18)
C5 Yb1 C4 31.22(18)
C1 Yb1 C4 51.27(18)
C8 Yb1 C4 109.40(19)
N2 Yb1 C3 129.09(19)
N1 Yb1 C3 126.83(17)
C6 Yb1 C3 90.29(18)
C10 Yb1 C3 120.39(19)
C9 Yb1 C3 137.08(18)
C7 Yb1 C3 85.86(18)
C5 Yb1 C3 51.42(19)
C1 Yb1 C3 51.13(18)
C8 Yb1 C3 112.23(19)
C4 Yb1 C3 30.77(19)
N2 Yb1 C2 128.64(19)
N1 Yb1 C2 96.34(18)
C6 Yb1 C2 99.06(19)
C10 Yb1 C2 119.99(19)
C9 Yb1 C2 150.20(19)
C7 Yb1 C2 108.61(19)
C5 Yb1 C2 50.97(19)
C1 Yb1 C2 30.66(19)
C8 Yb1 C2 139.0(2)
C4 Yb1 C2 50.48(19)
C3 Yb1 C2 30.53(18)
C28 N1 C27 118.4(5)
C28 N1 Yb1 110.4(4)
C27 N1 Yb1 131.1(4)
C29 N2 C30 118.1(5)
C29 N2 Yb1 111.6(4)
C30 N2 Yb1 130.3(4)
C23 C22 C25 116.9(6)
C23 C22 C21 120.7(7)
C25 C22 C21 122.4(8)
C2 C3 C4 107.6(5)
C2 C3 C13 124.4(6)
C4 C3 C13 125.8(6)
C2 C3 Yb1 75.0(3)
C4 C3 Yb1 74.5(3)
C13 C3 Yb1 129.6(4)
C24 C27 C26 116.4(6)
C24 C27 N1 124.6(6)
C26 C27 N1 119.0(5)
C8 C7 C6 107.7(5)
C8 C7 C17 124.4(6)
C6 C7 C17 126.8(6)
C8 C7 Yb1 75.0(3)
C6 C7 Yb1 74.0(3)
C17 C7 Yb1 126.0(4)
C8 C9 C10 108.1(5)
C8 C9 C19 126.9(6)
C10 C9 C19 124.7(6)
C8 C9 Yb1 75.2(3)
C10 C9 Yb1 74.1(3)
C19 C9 Yb1 121.4(4)
C3 C4 C5 108.1(5)
C3 C4 C14 124.6(6)
C5 C4 C14 126.7(6)
C3 C4 Yb1 74.7(3)
C5 C4 Yb1 73.1(3)
C14 C4 Yb1 124.7(4)
C6 C10 C9 107.8(5)
C6 C10 C20 126.2(6)
C9 C10 C20 125.1(6)
C6 C10 Yb1 74.3(3)
C9 C10 Yb1 74.4(3)
C20 C10 Yb1 125.4(4)
C33 C30 C31 116.3(6)
C33 C30 N2 120.0(6)
C31 C30 N2 123.7(6)
C4 C14 H14A 109.5
C4 C14 H14B 109.5
H14A C14 H14B 109.5
C4 C14 H14C 109.5
H14A C14 H14C 109.5
H14B C14 H14C 109.5
C10 C6 C7 107.5(5)
C10 C6 C16 124.4(5)
C7 C6 C16 127.6(6)
C10 C6 Yb1 74.4(3)
C7 C6 Yb1 74.5(3)
C16 C6 Yb1 122.9(4)
C1 C2 C3 109.0(5)
C1 C2 C12 127.1(6)
C3 C2 C12 122.9(6)
C1 C2 Yb1 73.0(3)
C3 C2 Yb1 74.5(3)
C12 C2 Yb1 127.8(4)
C1 C11 H11A 109.5
C1 C11 H11B 109.5
H11A C11 H11B 109.5
C1 C11 H11C 109.5
H11A C11 H11C 109.5
H11B C11 H11C 109.5
N1 C28 C29 122.7(6)
N1 C28 Yb1 45.7(3)
C29 C28 Yb1 77.1(4)
N1 C28 H28 118.6
C29 C28 H28 118.6
Yb1 C28 H28 164.0
C5 C15 H15A 109.5
C5 C15 H15B 109.5
H15A C15 H15B 109.5
C5 C15 H15C 109.5
H15A C15 H15C 109.5
H15B C15 H15C 109.5
C2 C1 C5 107.9(5)
C2 C1 C11 128.2(6)
C5 C1 C11 123.5(6)
C2 C1 Yb1 76.3(3)
C5 C1 Yb1 74.3(3)
C11 C1 Yb1 121.0(4)
C32 C31 C30 121.1(6)
C32 C31 H31 119.4
C30 C31 H31 119.4
C9 C8 C7 108.9(5)
C9 C8 C18 126.0(6)
C7 C8 C18 124.4(6)
C9 C8 Yb1 74.1(3)
C7 C8 Yb1 74.0(3)
C18 C8 Yb1 125.8(4)
C1 C5 C4 107.3(5)
C1 C5 C15 125.5(6)
C4 C5 C15 126.4(6)
C1 C5 Yb1 74.4(3)
C4 C5 Yb1 75.7(3)
C15 C5 Yb1 123.8(4)
C3 C13 H13A 109.5
C3 C13 H13B 109.5
H13A C13 H13B 109.5
C3 C13 H13C 109.5
H13A C13 H13C 109.5
H13B C13 H13C 109.5
C7 C17 H17A 109.5
C7 C17 H17B 109.5
H17A C17 H17B 109.5
C7 C17 H17C 109.5
H17A C17 H17C 109.5
H17B C17 H17C 109.5
C9 C19 H19A 109.5
C9 C19 H19B 109.5
H19A C19 H19B 109.5
C9 C19 H19C 109.5
H19A C19 H19C 109.5
H19B C19 H19C 109.5
C6 C16 H16A 109.5
C6 C16 H16B 109.5
H16A C16 H16B 109.5
C6 C16 H16C 109.5
H16A C16 H16C 109.5
H16B C16 H16C 109.5
C34 C33 C30 122.4(6)
C34 C33 H33 118.8
C30 C33 H33 118.8
C32 C35 C34 116.8(6)
C32 C35 C36 121.9(6)
C34 C35 C36 121.3(7)
N2 C29 C28 121.6(6)
N2 C29 Yb1 44.6(3)
C28 C29 Yb1 77.2(4)
N2 C29 H29 119.2
C28 C29 H29 119.2
Yb1 C29 H29 163.3
C35 C36 H36A 109.5
C35 C36 H36B 109.5
H36A C36 H36B 109.5
C35 C36 H36C 109.5
H36A C36 H36C 109.5
H36B C36 H36C 109.5
C10 C20 H20A 109.5
C10 C20 H20B 109.5
H20A C20 H20B 109.5
C10 C20 H20C 109.5
H20A C20 H20C 109.5
H20B C20 H20C 109.5
C8 C18 H18A 109.5
C8 C18 H18B 109.5
H18A C18 H18B 109.5
C8 C18 H18C 109.5
H18A C18 H18C 109.5
H18B C18 H18C 109.5
C31 C32 C35 122.2(7)
C31 C32 H32 118.9
C35 C32 H32 118.9
C25 C26 C27 122.1(7)
C25 C26 H26 119.0
C27 C26 H26 119.0
C26 C25 C22 121.8(7)
C26 C25 H25 119.1
C22 C25 H25 119.1
C27 C24 C23 120.4(7)
C27 C24 H24 119.8
C23 C24 H24 119.8
C2 C12 H12A 109.5
C2 C12 H12B 109.5
H12A C12 H12B 109.5
C2 C12 H12C 109.5
H12A C12 H12C 109.5
H12B C12 H12C 109.5
C33 C34 C35 121.2(6)
C33 C34 H34 119.4
C35 C34 H34 119.4
C22 C23 C24 122.2(7)
C22 C23 H23 118.9
C24 C23 H23 118.9
C22 C21 H21A 109.5
C22 C21 H21B 109.5
H21A C21 H21B 109.5
C22 C21 H21C 109.5
H21A C21 H21C 109.5
H21B C21 H21C 109.5

loop_
_geom_bond_atom_site_label_1
_geom_bond_atom_site_label_2
_geom_bond_distance
Yb1 N2 2.340(5)
Yb1 N1 2.368(5)
Yb1 C6 2.623(6)
Yb1 C10 2.624(6)
Yb1 C9 2.629(6)
Yb1 C7 2.630(6)
Yb1 C5 2.640(6)
Yb1 C1 2.641(6)
Yb1 C8 2.643(6)
Yb1 C4 2.674(6)
Yb1 C3 2.677(6)
Yb1 C2 2.683(6)
N1 C28 1.342(8)
N1 C27 1.404(8)
N2 C29 1.349(8)
N2 C30 1.408(8)
C22 C23 1.376(11)
C22 C25 1.383(10)
C22 C21 1.507(9)
C3 C2 1.411(9)
C3 C4 1.420(9)
C3 C13 1.499(8)
C27 C24 1.392(9)
C27 C26 1.400(9)
C7 C8 1.412(8)
C7 C6 1.429(8)
C7 C17 1.516(8)
C9 C8 1.395(9)
C9 C10 1.426(9)
C9 C19 1.524(9)
C4 C5 1.430(8)
C4 C14 1.518(8)
C10 C6 1.417(9)
C10 C20 1.496(8)
C30 C33 1.394(9)
C30 C31 1.401(8)
C14 H14A 0.9800
C14 H14B 0.9800
C14 H14C 0.9800
C6 C16 1.511(8)
C2 C1 1.408(9)
C2 C12 1.522(9)
C11 C1 1.506(8)
C11 H11A 0.9800
C11 H11B 0.9800
C11 H11C 0.9800
C28 C29 1.380(9)
C28 H28 0.9500
C15 C5 1.499(9)
C15 H15A 0.9800
C15 H15B 0.9800
C15 H15C 0.9800
C1 C5 1.425(8)
C31 C32 1.377(9)
C31 H31 0.9500
C8 C18 1.512(8)
C13 H13A 0.9800
C13 H13B 0.9800
C13 H13C 0.9800
C17 H17A 0.9800
C17 H17B 0.9800
C17 H17C 0.9800
C19 H19A 0.9800
C19 H19B 0.9800
C19 H19C 0.9800
C16 H16A 0.9800
C16 H16B 0.9800
C16 H16C 0.9800
C33 C34 1.371(9)
C33 H33 0.9500
C35 C32 1.387(10)
C35 C34 1.396(9)
C35 C36 1.514(10)
C29 H29 0.9500
C36 H36A 0.9800
C36 H36B 0.9800
C36 H36C 0.9800
C20 H20A 0.9800
C20 H20B 0.9800
C20 H20C 0.9800
C18 H18A 0.9800
C18 H18B 0.9800
C18 H18C 0.9800
C32 H32 0.9500
C26 C25 1.371(10)
C26 H26 0.9500
C25 H25 0.9500
C24 C23 1.407(10)
C24 H24 0.9500
C12 H12A 0.9800
C12 H12B 0.9800
C12 H12C 0.9800
C34 H34 0.9500
C23 H23 0.9500
C21 H21A 0.9800
C21 H21B 0.9800
C21 H21C 0.9800

loop_
_geom_torsion_atom_site_label_1
_geom_torsion_atom_site_label_2
_geom_torsion_atom_site_label_3
_geom_torsion_atom_site_label_4
_geom_torsion
N2 Yb1 N1 C28 -4.8(4)
C6 Yb1 N1 C28 -134.9(4)
C10 Yb1 N1 C28 -116.9(4)
C9 Yb1 N1 C28 -85.9(4)
C7 Yb1 N1 C28 -113.9(4)
C5 Yb1 N1 C28 72.3(4)
C1 Yb1 N1 C28 96.8(4)
C8 Yb1 N1 C28 -80.0(4)
C4 Yb1 N1 C28 82.4(5)
C3 Yb1 N1 C28 121.9(4)
C2 Yb1 N1 C28 123.7(4)
N2 Yb1 N1 C27 179.5(5)
C6 Yb1 N1 C27 49.5(5)
C10 Yb1 N1 C27 67.5(5)
C9 Yb1 N1 C27 98.4(5)
C7 Yb1 N1 C27 70.5(5)
C5 Yb1 N1 C27 -103.4(5)
C1 Yb1 N1 C27 -78.8(5)
C8 Yb1 N1 C27 104.3(5)
C4 Yb1 N1 C27 -93.2(5)
C3 Yb1 N1 C27 -53.7(5)
C2 Yb1 N1 C27 -52.0(5)
N1 Yb1 N2 C29 5.1(4)
C6 Yb1 N2 C29 102.5(5)
C10 Yb1 N2 C29 79.2(5)
C9 Yb1 N2 C29 95.3(4)
C7 Yb1 N2 C29 134.7(4)
C5 Yb1 N2 C29 -99.4(4)
C1 Yb1 N2 C29 -73.3(4)
C8 Yb1 N2 C29 125.9(5)
C4 Yb1 N2 C29 -125.2(4)
C3 Yb1 N2 C29 -119.2(4)
C2 Yb1 N2 C29 -79.7(5)
N1 Yb1 N2 C30 -171.8(6)
C6 Yb1 N2 C30 -74.4(6)
C10 Yb1 N2 C30 -97.7(5)
C9 Yb1 N2 C30 -81.6(5)
C7 Yb1 N2 C30 -42.2(6)
C5 Yb1 N2 C30 83.8(5)
C1 Yb1 N2 C30 109.9(5)
C8 Yb1 N2 C30 -51.0(5)
C4 Yb1 N2 C30 58.0(5)
C3 Yb1 N2 C30 64.0(6)
C2 Yb1 N2 C30 103.5(5)
N2 Yb1 C3 C2 101.9(4)
N1 Yb1 C3 C2 3.4(5)
C6 Yb1 C3 C2 -107.6(4)
C10 Yb1 C3 C2 -98.4(4)
C9 Yb1 C3 C2 -133.2(4)
C7 Yb1 C3 C2 -138.8(4)
C5 Yb1 C3 C2 76.5(4)
C1 Yb1 C3 C2 36.1(3)
C8 Yb1 C3 C2 -155.6(4)
C4 Yb1 C3 C2 113.5(5)
N2 Yb1 C3 C4 -11.6(4)
N1 Yb1 C3 C4 -110.1(4)
C6 Yb1 C3 C4 138.9(3)
C10 Yb1 C3 C4 148.0(3)
C9 Yb1 C3 C4 113.2(4)
C7 Yb1 C3 C4 107.6(4)
C5 Yb1 C3 C4 -37.0(3)
C1 Yb1 C3 C4 -77.5(4)
C8 Yb1 C3 C4 90.8(4)
C2 Yb1 C3 C4 -113.5(5)
N2 Yb1 C3 C13 -135.6(5)
N1 Yb1 C3 C13 125.9(5)
C6 Yb1 C3 C13 14.9(6)
C10 Yb1 C3 C13 24.0(6)
C9 Yb1 C3 C13 -10.8(7)
C7 Yb1 C3 C13 -16.4(6)
C5 Yb1 C3 C13 -161.0(7)
C1 Yb1 C3 C13 158.5(7)
C8 Yb1 C3 C13 -33.2(6)
C4 Yb1 C3 C13 -124.0(7)
C2 Yb1 C3 C13 122.5(7)
C28 N1 C27 C24 19.1(8)
Yb1 N1 C27 C24 -165.6(4)
C28 N1 C27 C26 -160.8(6)
Yb1 N1 C27 C26 14.5(8)
N2 Yb1 C7 C8 -17.2(4)
N1 Yb1 C7 C8 72.8(4)
C6 Yb1 C7 C8 113.9(5)
C10 Yb1 C7 C8 76.6(4)
C9 Yb1 C7 C8 36.1(4)
C5 Yb1 C7 C8 -114.7(4)
C1 Yb1 C7 C8 -154.6(4)
C4 Yb1 C7 C8 -119.5(4)
C3 Yb1 C7 C8 -148.8(4)
C2 Yb1 C7 C8 -169.5(4)
N2 Yb1 C7 C6 -131.1(3)
N1 Yb1 C7 C6 -41.1(4)
C10 Yb1 C7 C6 -37.3(3)
C9 Yb1 C7 C6 -77.8(4)
C5 Yb1 C7 C6 131.4(3)
C1 Yb1 C7 C6 91.5(4)
C8 Yb1 C7 C6 -113.9(5)
C4 Yb1 C7 C6 126.6(3)
C3 Yb1 C7 C6 97.3(4)
C2 Yb1 C7 C6 76.7(4)
N2 Yb1 C7 C17 104.7(5)
N1 Yb1 C7 C17 -165.3(5)
C6 Yb1 C7 C17 -124.2(7)
C10 Yb1 C7 C17 -161.5(6)
C9 Yb1 C7 C17 158.0(6)
C5 Yb1 C7 C17 7.2(6)
C1 Yb1 C7 C17 -32.7(6)
C8 Yb1 C7 C17 121.9(7)
C4 Yb1 C7 C17 2.4(5)
C3 Yb1 C7 C17 -26.9(5)
C2 Yb1 C7 C17 -47.6(6)
N2 Yb1 C9 C8 96.2(4)
N1 Yb1 C9 C8 169.7(4)
C6 Yb1 C9 C8 -77.1(4)
C10 Yb1 C9 C8 -114.2(5)
C7 Yb1 C9 C8 -36.5(3)
C5 Yb1 C9 C8 56.9(6)
C1 Yb1 C9 C8 -176.3(8)
C4 Yb1 C9 C8 3.4(5)
C3 Yb1 C9 C8 -43.7(5)
C2 Yb1 C9 C8 -91.8(5)
N2 Yb1 C9 C10 -149.6(4)
N1 Yb1 C9 C10 -76.1(4)
C6 Yb1 C9 C10 37.1(3)
C7 Yb1 C9 C10 77.7(4)
C5 Yb1 C9 C10 171.1(4)
C1 Yb1 C9 C10 -62.1(11)
C8 Yb1 C9 C10 114.2(5)
C4 Yb1 C9 C10 117.6(4)
C3 Yb1 C9 C10 70.5(4)
C2 Yb1 C9 C10 22.4(6)
N2 Yb1 C9 C19 -28.3(5)
N1 Yb1 C9 C19 45.2(5)
C6 Yb1 C9 C19 158.4(6)
C10 Yb1 C9 C19 121.3(6)
C7 Yb1 C9 C19 -161.0(6)
C5 Yb1 C9 C19 -67.6(7)
C1 Yb1 C9 C19 59.2(11)
C8 Yb1 C9 C19 -124.5(7)
C4 Yb1 C9 C19 -121.1(5)
C3 Yb1 C9 C19 -168.2(4)
C2 Yb1 C9 C19 143.7(5)
C2 C3 C4 C5 -2.2(7)
C13 C3 C4 C5 -166.0(6)
Yb1 C3 C4 C5 66.0(4)
C2 C3 C4 C14 169.8(5)
C13 C3 C4 C14 6.1(9)
Yb1 C3 C4 C14 -121.9(6)
C2 C3 C4 Yb1 -68.3(4)
C13 C3 C4 Yb1 128.0(6)
N2 Yb1 C4 C3 170.9(3)
N1 Yb1 C4 C3 95.3(4)
C6 Yb1 C4 C3 -45.5(4)
C10 Yb1 C4 C3 -51.0(5)
C9 Yb1 C4 C3 -103.0(4)
C7 Yb1 C4 C3 -72.7(4)
C5 Yb1 C4 C3 114.8(5)
C1 Yb1 C4 C3 77.0(4)
C8 Yb1 C4 C3 -101.1(4)
C2 Yb1 C4 C3 37.1(3)
N2 Yb1 C4 C5 56.1(4)
N1 Yb1 C4 C5 -19.5(5)
C6 Yb1 C4 C5 -160.3(3)
C10 Yb1 C4 C5 -165.8(4)
C9 Yb1 C4 C5 142.3(4)
C7 Yb1 C4 C5 172.5(4)
C1 Yb1 C4 C5 -37.8(3)
C8 Yb1 C4 C5 144.1(4)
C3 Yb1 C4 C5 -114.8(5)
C2 Yb1 C4 C5 -77.7(4)
N2 Yb1 C4 C14 -67.3(5)
N1 Yb1 C4 C14 -142.8(5)
C6 Yb1 C4 C14 76.3(5)
C10 Yb1 C4 C14 70.9(6)
C9 Yb1 C4 C14 18.9(7)
C7 Yb1 C4 C14 49.2(5)
C5 Yb1 C4 C14 -123.4(7)
C1 Yb1 C4 C14 -161.2(6)
C8 Yb1 C4 C14 20.7(6)
C3 Yb1 C4 C14 121.9(7)
C2 Yb1 C4 C14 159.0(6)
C8 C9 C10 C6 0.7(6)
C19 C9 C10 C6 175.2(5)
Yb1 C9 C10 C6 -67.4(4)
C8 C9 C10 C20 -169.3(6)
C19 C9 C10 C20 5.2(9)
Yb1 C9 C10 C20 122.6(6)
C8 C9 C10 Yb1 68.1(4)
C19 C9 C10 Yb1 -117.5(5)
N2 Yb1 C10 C6 145.8(3)
N1 Yb1 C10 C6 -145.2(4)
C9 Yb1 C10 C6 114.1(5)
C7 Yb1 C10 C6 37.6(3)
C1 Yb1 C10 C6 -82.3(4)
C8 Yb1 C10 C6 77.6(4)
C4 Yb1 C10 C6 9.6(5)
C3 Yb1 C10 C6 -17.8(4)
C2 Yb1 C10 C6 -53.2(4)
N2 Yb1 C10 C9 31.6(4)
N1 Yb1 C10 C9 100.6(4)
C6 Yb1 C10 C9 -114.1(5)
C7 Yb1 C10 C9 -76.5(4)
C1 Yb1 C10 C9 163.6(3)
C8 Yb1 C10 C9 -36.6(3)
C4 Yb1 C10 C9 -104.5(4)
C3 Yb1 C10 C9 -131.9(3)
C2 Yb1 C10 C9 -167.4(3)
N2 Yb1 C10 C20 -90.6(6)
N1 Yb1 C10 C20 -21.6(6)
C6 Yb1 C10 C20 123.6(7)
C9 Yb1 C10 C20 -122.3(7)
C7 Yb1 C10 C20 161.2(7)
C1 Yb1 C10 C20 41.3(7)
C8 Yb1 C10 C20 -158.9(7)
C4 Yb1 C10 C20 133.2(5)
C3 Yb1 C10 C20 105.8(6)
C2 Yb1 C10 C20 70.4(6)
C29 N2 C30 C33 156.1(6)
Yb1 N2 C30 C33 -27.3(8)
C29 N2 C30 C31 -25.7(9)
Yb1 N2 C30 C31 151.0(5)
C9 C10 C6 C7 -0.2(6)
C20 C10 C6 C7 169.6(6)
Yb1 C10 C6 C7 -67.7(4)
C9 C10 C6 C16 -173.1(6)
C20 C10 C6 C16 -3.2(9)
Yb1 C10 C6 C16 119.5(6)
C9 C10 C6 Yb1 67.5(4)
C20 C10 C6 Yb1 -122.7(6)
C8 C7 C6 C10 -0.4(6)
C17 C7 C6 C10 -169.1(6)
Yb1 C7 C6 C10 67.6(4)
C8 C7 C6 C16 172.2(6)
C17 C7 C6 C16 3.4(10)
Yb1 C7 C6 C16 -119.8(6)
C8 C7 C6 Yb1 -68.0(4)
C17 C7 C6 Yb1 123.2(6)
N2 Yb1 C6 C10 -46.3(4)
N1 Yb1 C6 C10 35.9(4)
C9 Yb1 C6 C10 -37.3(3)
C7 Yb1 C6 C10 -113.7(5)
C5 Yb1 C6 C10 169.9(3)
C1 Yb1 C6 C10 128.2(3)
C8 Yb1 C6 C10 -76.7(4)
C4 Yb1 C6 C10 -173.9(3)
C3 Yb1 C6 C10 164.7(3)
C2 Yb1 C6 C10 135.4(3)
N2 Yb1 C6 C7 67.4(4)
N1 Yb1 C6 C7 149.6(3)
C10 Yb1 C6 C7 113.7(5)
C9 Yb1 C6 C7 76.4(4)
C5 Yb1 C6 C7 -76.5(4)
C1 Yb1 C6 C7 -118.1(4)
C8 Yb1 C6 C7 37.0(3)
C4 Yb1 C6 C7 -60.2(4)
C3 Yb1 C6 C7 -81.6(4)
C2 Yb1 C6 C7 -111.0(3)
N2 Yb1 C6 C16 -167.5(5)
N1 Yb1 C6 C16 -85.3(5)
C10 Yb1 C6 C16 -121.2(6)
C9 Yb1 C6 C16 -158.5(6)
C7 Yb1 C6 C16 125.1(7)
C5 Yb1 C6 C16 48.6(6)
C1 Yb1 C6 C16 7.0(6)
C8 Yb1 C6 C16 162.1(6)
C4 Yb1 C6 C16 64.9(5)
C3 Yb1 C6 C16 43.5(5)
C2 Yb1 C6 C16 14.1(5)
C4 C3 C2 C1 2.6(7)
C13 C3 C2 C1 166.6(6)
Yb1 C3 C2 C1 -65.4(4)
C4 C3 C2 C12 -166.8(5)
C13 C3 C2 C12 -2.8(10)
Yb1 C3 C2 C12 125.3(6)
C4 C3 C2 Yb1 67.9(4)
C13 C3 C2 Yb1 -128.0(6)
N2 Yb1 C2 C1 12.5(4)
N1 Yb1 C2 C1 -61.3(4)
C6 Yb1 C2 C1 -169.1(4)
C10 Yb1 C2 C1 -144.2(3)
C9 Yb1 C2 C1 -157.5(4)
C7 Yb1 C2 C1 159.8(3)
C5 Yb1 C2 C1 37.9(3)
C8 Yb1 C2 C1 151.6(4)
C4 Yb1 C2 C1 78.5(4)
C3 Yb1 C2 C1 116.0(5)
N2 Yb1 C2 C3 -103.5(4)
N1 Yb1 C2 C3 -177.3(4)
C6 Yb1 C2 C3 74.9(4)
C10 Yb1 C2 C3 99.9(4)
C9 Yb1 C2 C3 86.6(5)
C7 Yb1 C2 C3 43.8(4)
C5 Yb1 C2 C3 -78.1(4)
C1 Yb1 C2 C3 -116.0(5)
C8 Yb1 C2 C3 35.6(5)
C4 Yb1 C2 C3 -37.4(4)
N2 Yb1 C2 C12 136.6(5)
N1 Yb1 C2 C12 62.9(5)
C6 Yb1 C2 C12 -45.0(6)
C10 Yb1 C2 C12 -20.0(6)
C9 Yb1 C2 C12 -33.3(7)
C7 Yb1 C2 C12 -76.0(6)
C5 Yb1 C2 C12 162.0(6)
C1 Yb1 C2 C12 124.2(7)
C8 Yb1 C2 C12 -84.3(6)
C4 Yb1 C2 C12 -157.3(6)
C3 Yb1 C2 C12 -119.9(7)
C27 N1 C28 C29 -179.4(6)
Yb1 N1 C28 C29 4.3(8)
C27 N1 C28 Yb1 176.3(7)
N2 Yb1 C28 N1 173.9(5)
C6 Yb1 C28 N1 53.5(5)
C10 Yb1 C28 N1 61.7(4)
C9 Yb1 C28 N1 92.7(4)
C7 Yb1 C28 N1 90.1(5)
C5 Yb1 C28 N1 -110.6(4)
C1 Yb1 C28 N1 -80.3(4)
C8 Yb1 C28 N1 110.7(4)
C4 Yb1 C28 N1 -115.5(4)
C3 Yb1 C28 N1 -78.0(5)
C2 Yb1 C28 N1 -61.0(4)
N2 Yb1 C28 C29 -2.4(4)
N1 Yb1 C28 C29 -176.3(7)
C6 Yb1 C28 C29 -122.8(4)
C10 Yb1 C28 C29 -114.6(4)
C9 Yb1 C28 C29 -83.6(4)
C7 Yb1 C28 C29 -86.2(5)
C5 Yb1 C28 C29 73.1(4)
C1 Yb1 C28 C29 103.4(4)
C8 Yb1 C28 C29 -65.6(4)
C4 Yb1 C28 C29 68.2(4)
C3 Yb1 C28 C29 105.7(4)
C2 Yb1 C28 C29 122.7(4)
C3 C2 C1 C5 -1.9(7)
C12 C2 C1 C5 166.9(6)
Yb1 C2 C1 C5 -68.2(4)
C3 C2 C1 C11 -174.8(6)
C12 C2 C1 C11 -6.0(10)
Yb1 C2 C1 C11 118.9(6)
C3 C2 C1 Yb1 66.4(4)
C12 C2 C1 Yb1 -124.9(6)
N2 Yb1 C1 C2 -170.2(4)
N1 Yb1 C1 C2 118.2(4)
C6 Yb1 C1 C2 13.9(4)
C10 Yb1 C1 C2 55.4(5)
C9 Yb1 C1 C2 104.1(10)
C7 Yb1 C1 C2 -28.5(5)
C5 Yb1 C1 C2 -113.4(5)
C8 Yb1 C1 C2 -70.3(7)
C4 Yb1 C1 C2 -75.7(4)
C3 Yb1 C1 C2 -35.9(3)
N2 Yb1 C1 C5 -56.8(4)
N1 Yb1 C1 C5 -128.4(4)
C6 Yb1 C1 C5 127.3(4)
C10 Yb1 C1 C5 168.9(3)
C9 Yb1 C1 C5 -142.5(9)
C7 Yb1 C1 C5 84.9(4)
C8 Yb1 C1 C5 43.2(8)
C4 Yb1 C1 C5 37.7(3)
C3 Yb1 C1 C5 77.5(4)
C2 Yb1 C1 C5 113.4(5)
N2 Yb1 C1 C11 63.2(5)
N1 Yb1 C1 C11 -8.4(5)
C6 Yb1 C1 C11 -112.7(5)
C10 Yb1 C1 C11 -71.1(6)
C9 Yb1 C1 C11 -22.5(13)
C7 Yb1 C1 C11 -155.1(5)
C5 Yb1 C1 C11 120.0(7)
C8 Yb1 C1 C11 163.2(5)
C4 Yb1 C1 C11 157.7(6)
C3 Yb1 C1 C11 -162.5(6)
C2 Yb1 C1 C11 -126.6(7)
C33 C30 C31 C32 0.7(10)
N2 C30 C31 C32 -177.6(6)
C10 C9 C8 C7 -1.0(7)
C19 C9 C8 C7 -175.3(5)
Yb1 C9 C8 C7 66.4(4)
C10 C9 C8 C18 169.7(6)
C19 C9 C8 C18 -4.6(10)
Yb1 C9 C8 C18 -123.0(6)
C10 C9 C8 Yb1 -67.3(4)
C19 C9 C8 Yb1 118.4(6)
C6 C7 C8 C9 0.8(7)
C17 C7 C8 C9 169.9(5)
Yb1 C7 C8 C9 -66.5(4)
C6 C7 C8 C18 -170.0(6)
C17 C7 C8 C18 -0.9(10)
Yb1 C7 C8 C18 122.7(6)
C6 C7 C8 Yb1 67.3(4)
C17 C7 C8 Yb1 -123.6(6)
N2 Yb1 C8 C9 -80.0(4)
N1 Yb1 C8 C9 -11.6(4)
C6 Yb1 C8 C9 77.9(4)
C10 Yb1 C8 C9 37.6(4)
C7 Yb1 C8 C9 115.6(5)
C5 Yb1 C8 C9 -153.2(3)
C1 Yb1 C8 C9 177.8(5)
C4 Yb1 C8 C9 -177.7(4)
C3 Yb1 C8 C9 149.5(4)
C2 Yb1 C8 C9 130.9(4)
N2 Yb1 C8 C7 164.4(4)
N1 Yb1 C8 C7 -127.2(4)
C6 Yb1 C8 C7 -37.6(3)
C10 Yb1 C8 C7 -78.0(4)
C9 Yb1 C8 C7 -115.6(5)
C5 Yb1 C8 C7 91.2(4)
C1 Yb1 C8 C7 62.3(7)
C4 Yb1 C8 C7 66.7(4)
C3 Yb1 C8 C7 33.9(4)
C2 Yb1 C8 C7 15.3(5)
N2 Yb1 C8 C18 43.3(6)
N1 Yb1 C8 C18 111.7(5)
C6 Yb1 C8 C18 -158.8(7)
C10 Yb1 C8 C18 160.9(6)
C9 Yb1 C8 C18 123.3(7)
C7 Yb1 C8 C18 -121.1(7)
C5 Yb1 C8 C18 -29.9(7)
C1 Yb1 C8 C18 -58.9(9)
C4 Yb1 C8 C18 -54.4(6)
C3 Yb1 C8 C18 -87.2(6)
C2 Yb1 C8 C18 -105.8(6)
C2 C1 C5 C4 0.5(7)
C11 C1 C5 C4 173.8(6)
Yb1 C1 C5 C4 -69.1(4)
C2 C1 C5 C15 -169.7(6)
C11 C1 C5 C15 3.6(9)
Yb1 C1 C5 C15 120.7(6)
C2 C1 C5 Yb1 69.6(4)
C11 C1 C5 Yb1 -117.1(6)
C3 C4 C5 C1 1.1(6)
C14 C4 C5 C1 -170.7(5)
Yb1 C4 C5 C1 68.2(4)
C3 C4 C5 C15 171.2(6)
C14 C4 C5 C15 -0.7(10)
Yb1 C4 C5 C15 -121.7(6)
C3 C4 C5 Yb1 -67.1(4)
C14 C4 C5 Yb1 121.0(6)
N2 Yb1 C5 C1 123.1(4)
N1 Yb1 C5 C1 52.2(4)
C6 Yb1 C5 C1 -83.1(4)
C9 Yb1 C5 C1 162.4(4)
C7 Yb1 C5 C1 -122.2(4)
C8 Yb1 C5 C1 -161.9(3)
C4 Yb1 C5 C1 -113.0(5)
C3 Yb1 C5 C1 -76.5(4)
C2 Yb1 C5 C1 -37.0(3)
N2 Yb1 C5 C4 -123.9(4)
N1 Yb1 C5 C4 165.1(4)
C6 Yb1 C5 C4 29.9(5)
C9 Yb1 C5 C4 -84.6(6)
C7 Yb1 C5 C4 -9.2(5)
C1 Yb1 C5 C4 113.0(5)
C8 Yb1 C5 C4 -49.0(5)
C3 Yb1 C5 C4 36.4(3)
C2 Yb1 C5 C4 75.9(4)
N2 Yb1 C5 C15 0.6(5)
N1 Yb1 C5 C15 -70.4(5)
C6 Yb1 C5 C15 154.4(5)
C9 Yb1 C5 C15 39.8(8)
C7 Yb1 C5 C15 115.2(5)
C1 Yb1 C5 C15 -122.5(7)
C8 Yb1 C5 C15 75.5(6)
C4 Yb1 C5 C15 124.5(7)
C3 Yb1 C5 C15 160.9(6)
C2 Yb1 C5 C15 -159.6(6)
C31 C30 C33 C34 -1.2(10)
N2 C30 C33 C34 177.2(6)
C30 N2 C29 C28 172.2(6)
Yb1 N2 C29 C28 -5.1(8)
C30 N2 C29 Yb1 177.3(7)
N1 C28 C29 N2 0.5(10)
Yb1 C28 C29 N2 3.7(6)
N1 C28 C29 Yb1 -3.1(6)
N1 Yb1 C29 N2 -173.6(5)
C6 Yb1 C29 N2 -99.9(5)
C10 Yb1 C29 N2 -107.1(4)
C9 Yb1 C29 N2 -81.4(4)
C7 Yb1 C29 N2 -57.4(5)
C5 Yb1 C29 N2 77.9(4)
C1 Yb1 C29 N2 108.7(4)
C8 Yb1 C29 N2 -54.9(5)
C4 Yb1 C29 N2 60.4(5)
C3 Yb1 C29 N2 82.4(5)
C2 Yb1 C29 N2 116.4(4)
N2 Yb1 C29 C28 175.5(7)
N1 Yb1 C29 C28 2.0(4)
C6 Yb1 C29 C28 75.7(4)
C10 Yb1 C29 C28 68.4(4)
C9 Yb1 C29 C28 94.1(4)
C7 Yb1 C29 C28 118.1(4)
C5 Yb1 C29 C28 -106.6(4)
C1 Yb1 C29 C28 -75.8(4)
C8 Yb1 C29 C28 120.7(4)
C4 Yb1 C29 C28 -124.0(4)
C3 Yb1 C29 C28 -102.1(4)
C2 Yb1 C29 C28 -68.1(4)
C30 C31 C32 C35 0.4(11)
C34 C35 C32 C31 -1.0(11)
C36 C35 C32 C31 178.0(7)
C24 C27 C26 C25 -6.2(10)
N1 C27 C26 C25 173.7(6)
C27 C26 C25 C22 5.9(11)
C23 C22 C25 C26 -1.6(10)
C21 C22 C25 C26 179.8(7)
C26 C27 C24 C23 2.6(9)
N1 C27 C24 C23 -177.3(6)
C30 C33 C34 C35 0.6(10)
C32 C35 C34 C33 0.5(10)
C36 C35 C34 C33 -178.5(6)
C25 C22 C23 C24 -1.9(10)
C21 C22 C23 C24 176.7(6)
C27 C24 C23 C22 1.3(10)
